data_2223191
loop_
_publ_author_name
'Ahmad, Matloob'
'Siddiqui, Hamid Latif'
'Azam, Muhammad'
'Siddiqui, Waseeq Ahmad'
'Parvez, Masood'

_publ_section_title
;
 <i>N</i>-Acetonylsaccharin
;
_journal_coeditor_code SI2191
_journal_issue 9
_journal_name_full 'Acta Crystallographica Section E'
_journal_page_first o2185
_journal_paper_doi 10.1107/S1600536809030773
_journal_volume 65
_journal_year 2009
_chemical_formula_iupac 'C10 H9 N O4 S'
_chemical_formula_moiety 'C10 H9 N O4 S'
_chemical_formula_sum 'C10 H9 N O4 S'
_chemical_formula_weight 239.24
_chemical_name_common <i>N</i>-acetonylsaccharin
_chemical_name_systematic
;
2-(2-oxopropyl)-1,2-benzothiazol-3(2<i>H</i>)-one 1,1-dioxide
;
_space_group_IT_number 14
_symmetry_cell_setting monoclinic
_symmetry_space_group_name_Hall '-P 2ybc'
_symmetry_space_group_name_H-M 'P 1 21/c 1'
_atom_sites_solution_hydrogens geom
_atom_sites_solution_primary direct
_atom_sites_solution_secondary difmap
_cell_angle_alpha 90.00
_cell_angle_beta 101.028(18)
_cell_angle_gamma 90.00
_cell_formula_units_Z 4
_cell_length_a 7.475(3)
_cell_length_b 8.975(4)
_cell_length_c 15.923(7)
_cell_measurement_reflns_used 3984
_cell_measurement_temperature 200(2)
_cell_measurement_theta_max 27.5
_cell_measurement_theta_min 3.4
_cell_volume 1048.5(8)
_computing_cell_refinement 'DENZO (Otwinowski & Minor, 1997)'
_computing_data_collection 'COLLECT (Hooft, 1998)'
_computing_data_reduction 'SCALEPACK (Otwinowski & Minor, 1997)'
_computing_molecular_graphics 'ORTEP-3 for Windows (Farrugia, 1997)'
_computing_publication_material 'SHELXL97 (Sheldrick, 2008)'
_computing_structure_refinement 'SHELXL97 (Sheldrick, 2008)'
_computing_structure_solution 'SHELXS97 (Sheldrick, 2008)'
_diffrn_ambient_temperature 200(2)
_diffrn_measured_fraction_theta_full 0.988
_diffrn_measured_fraction_theta_max 0.988
_diffrn_measurement_device_type 'Nonius KappaCCD'
_diffrn_measurement_method '\w and \f'
_diffrn_radiation_monochromator graphite
_diffrn_radiation_source 'fine-focus sealed tube'
_diffrn_radiation_type MoK\a
_diffrn_radiation_wavelength 0.71073
_diffrn_reflns_av_R_equivalents 0.023
_diffrn_reflns_av_sigmaI/netI 0.030
_diffrn_reflns_limit_h_max 9
_diffrn_reflns_limit_h_min -9
_diffrn_reflns_limit_k_max 11
_diffrn_reflns_limit_k_min -8
_diffrn_reflns_limit_l_max 20
_diffrn_reflns_limit_l_min -20
_diffrn_reflns_number 3984
_diffrn_reflns_theta_full 27.50
_diffrn_reflns_theta_max 27.5
_diffrn_reflns_theta_min 3.4
_diffrn_standards_number 0
_exptl_absorpt_coefficient_mu 0.306
_exptl_absorpt_correction_T_max 0.982
_exptl_absorpt_correction_T_min 0.964
_exptl_absorpt_correction_type multi-scan
_exptl_absorpt_process_details '(SORTAV; Blessing, 1997)'
_exptl_crystal_colour colorless
_exptl_crystal_density_diffrn 1.516
_exptl_crystal_density_method 'not measured'
_exptl_crystal_description block
_exptl_crystal_F_000 496
_exptl_crystal_size_max 0.12
_exptl_crystal_size_mid 0.12
_exptl_crystal_size_min 0.06
_refine_diff_density_max 0.297
_refine_diff_density_min -0.413
_refine_ls_extinction_method none
_refine_ls_goodness_of_fit_ref 1.044
_refine_ls_hydrogen_treatment constr
_refine_ls_matrix_type full
_refine_ls_number_parameters 146
_refine_ls_number_reflns 2382
_refine_ls_number_restraints 0
_refine_ls_restrained_S_all 1.044
_refine_ls_R_factor_all 0.0475
_refine_ls_R_factor_gt 0.0406
_refine_ls_shift/su_max 0.005
_refine_ls_shift/su_mean 0.000
_refine_ls_structure_factor_coef Fsqd
_refine_ls_weighting_details 'w=1/[\s^2^(Fo^2^)+(0.0444P)^2^+0.8524P] where P=(Fo^2^+2Fc^2^)/3'
_refine_ls_weighting_scheme calc
_refine_ls_wR_factor_gt 0.1020
_refine_ls_wR_factor_ref 0.1095
_reflns_number_gt 2106
_reflns_number_total 2382
_reflns_threshold_expression I>2\s(I)
_cod_data_source_file si2191.cif
_cod_data_source_block I
_cod_depositor_comments
;
The following automatic conversions were performed:
'_symmetry_cell_setting' value 'Monoclinic' changed to 'monoclinic'
according to '/home/saulius/struct/CIF-dictionaries/cif_core.dic'
dictionary named 'cif_core.dic' version 2.4.1 from 2010-06-29.

Automatic conversion script
Id: cif_fix_enum 1527 2010-12-29 10:47:43Z saulius 

The following automatic conversions were performed:

'_symmetry_cell_setting' value 'Monoclinic' changed to 'monoclinic'
according to /home/saulius/struct/CIF-dictionaries/cif_core.dic
dictionary named 'cif_core.dic' version 2.4.1 from 2010-06-29.

Automatic conversion script
Id: cif_fix_values 1715 2011-07-08 13:25:40Z adriana 
;
_cod_original_sg_symbol_H-M 'P 21/c'
_cod_database_code 2223191
_cod_database_fobs_code 2223191

loop_
_symmetry_equiv_pos_as_xyz
'x, y, z'
'-x, y+1/2, -z+1/2'
'-x, -y, -z'
'x, -y-1/2, z-1/2'

loop_
_atom_site_type_symbol
_atom_site_label
_atom_site_fract_x
_atom_site_fract_y
_atom_site_fract_z
_atom_site_U_iso_or_equiv
_atom_site_adp_type
_atom_site_calc_flag
_atom_site_refinement_flags
_atom_site_occupancy
_atom_site_disorder_assembly
_atom_site_disorder_group
S S1 0.26215(6) 0.14487(5) 0.47133(3) 0.02833(15) Uani d . 1 . .
O O1 0.09274(19) 0.22262(17) 0.44859(10) 0.0401(4) Uani d . 1 . .
O O2 0.2659(2) -0.00422(16) 0.44012(10) 0.0406(4) Uani d . 1 . .
O O3 0.5536(2) 0.25086(18) 0.68078(9) 0.0397(4) Uani d . 1 . .
O O4 0.1159(2) 0.30470(18) 0.66321(11) 0.0504(4) Uani d . 1 . .
N N1 0.3345(2) 0.14693(19) 0.57704(10) 0.0319(4) Uani d . 1 . .
C C1 0.7056(3) 0.3839(2) 0.53131(12) 0.0306(4) Uani d . 1 . .
H H1 0.7806 0.4139 0.5837 0.037 Uiso calc R 1 . .
C C2 0.7458(3) 0.4271(2) 0.45301(13) 0.0335(4) Uani d . 1 . .
H H2 0.8482 0.4894 0.4520 0.040 Uiso calc R 1 . .
C C3 0.6389(3) 0.3809(2) 0.37630(13) 0.0355(4) Uani d . 1 . .
H H3 0.6702 0.4113 0.3238 0.043 Uiso calc R 1 . .
C C4 0.4873(3) 0.2911(2) 0.37500(12) 0.0317(4) Uani d . 1 . .
H H4 0.4148 0.2579 0.3227 0.038 Uiso calc R 1 . .
C C5 0.4466(2) 0.2519(2) 0.45337(12) 0.0267(4) Uani d . 1 . .
C C6 0.5534(2) 0.29595(19) 0.53062(11) 0.0263(4) Uani d . 1 . .
C C7 0.4875(3) 0.2339(2) 0.60579(12) 0.0295(4) Uani d . 1 . .
C C8 0.2358(3) 0.0693(2) 0.63437(13) 0.0350(4) Uani d . 1 . .
H H8A 0.3243 0.0170 0.6788 0.042 Uiso calc R 1 . .
H H8B 0.1557 -0.0068 0.6014 0.042 Uiso calc R 1 . .
C C9 0.1209(3) 0.1729(2) 0.67757(13) 0.0346(4) Uani d . 1 . .
C C10 0.0182(3) 0.1008(3) 0.73859(14) 0.0500(6) Uani d . 1 . .
H H10A 0.0730 0.0039 0.7564 0.060 Uiso calc R 1 . .
H H10B -0.1092 0.0867 0.7104 0.060 Uiso calc R 1 . .
H H10C 0.0235 0.1646 0.7890 0.060 Uiso calc R 1 . .

loop_
_atom_site_aniso_label
_atom_site_aniso_U_11
_atom_site_aniso_U_22
_atom_site_aniso_U_33
_atom_site_aniso_U_12
_atom_site_aniso_U_13
_atom_site_aniso_U_23
S1 0.0268(2) 0.0309(2) 0.0263(2) 0.00255(17) 0.00270(17) -0.00209(17)
O1 0.0271(7) 0.0465(8) 0.0446(9) 0.0070(6) 0.0015(6) 0.0000(7)
O2 0.0477(9) 0.0311(7) 0.0415(8) -0.0004(6) 0.0049(7) -0.0067(6)
O3 0.0419(8) 0.0536(9) 0.0221(7) -0.0003(7) 0.0024(6) 0.0009(6)
O4 0.0612(11) 0.0388(8) 0.0582(11) 0.0046(8) 0.0288(9) 0.0006(7)
N1 0.0303(8) 0.0411(9) 0.0252(8) -0.0019(7) 0.0077(6) -0.0004(6)
C1 0.0278(9) 0.0337(9) 0.0289(9) 0.0050(7) 0.0021(7) -0.0009(7)
C2 0.0286(9) 0.0344(10) 0.0393(11) 0.0029(8) 0.0105(8) 0.0018(8)
C3 0.0367(10) 0.0430(11) 0.0291(10) 0.0065(8) 0.0124(8) 0.0051(8)
C4 0.0334(9) 0.0382(10) 0.0230(9) 0.0071(8) 0.0043(7) -0.0016(7)
C5 0.0251(8) 0.0287(8) 0.0259(9) 0.0051(7) 0.0040(7) -0.0006(7)
C6 0.0278(9) 0.0280(8) 0.0229(8) 0.0061(7) 0.0043(7) -0.0008(7)
C7 0.0290(9) 0.0345(9) 0.0249(9) 0.0052(7) 0.0045(7) 0.0005(7)
C8 0.0389(10) 0.0345(10) 0.0330(10) -0.0006(8) 0.0103(8) 0.0053(8)
C9 0.0322(10) 0.0435(11) 0.0288(10) -0.0055(9) 0.0075(8) 0.0006(8)
C10 0.0500(13) 0.0703(16) 0.0330(12) -0.0204(12) 0.0159(10) -0.0010(11)

loop_
_atom_type_symbol
_atom_type_description
_atom_type_scat_dispersion_real
_atom_type_scat_dispersion_imag
_atom_type_scat_source
C C 0.0033 0.0016 'International Tables Vol C Tables 4.2.6.8 and 6.1.1.4'
H H 0.0000 0.0000 'International Tables Vol C Tables 4.2.6.8 and 6.1.1.4'
N N 0.0061 0.0033 'International Tables Vol C Tables 4.2.6.8 and 6.1.1.4'
O O 0.0106 0.0060 'International Tables Vol C Tables 4.2.6.8 and 6.1.1.4'
S S 0.1246 0.1234 'International Tables Vol C Tables 4.2.6.8 and 6.1.1.4'

loop_
_geom_angle_atom_site_label_1
_geom_angle_atom_site_label_2
_geom_angle_atom_site_label_3
_geom_angle_site_symmetry_1
_geom_angle_site_symmetry_3
_geom_angle
_geom_angle_publ_flag
O2 S1 O1 . . 116.35(9) ?
O2 S1 N1 . . 109.71(9) ?
O1 S1 N1 . . 110.53(9) ?
O2 S1 C5 . . 112.90(9) ?
O1 S1 C5 . . 112.22(9) ?
N1 S1 C5 . . 92.60(8) ?
C7 N1 C8 . . 123.13(17) ?
C7 N1 S1 . . 115.29(13) ?
C8 N1 S1 . . 121.49(14) ?
C6 C1 C2 . . 118.03(18) ?
C6 C1 H1 . . 121.0 ?
C2 C1 H1 . . 121.0 ?
C3 C2 C1 . . 121.19(19) ?
C3 C2 H2 . . 119.4 ?
C1 C2 H2 . . 119.4 ?
C4 C3 C2 . . 121.16(18) ?
C4 C3 H3 . . 119.4 ?
C2 C3 H3 . . 119.4 ?
C5 C4 C3 . . 116.97(18) ?
C5 C4 H4 . . 121.5 ?
C3 C4 H4 . . 121.5 ?
C4 C5 C6 . . 122.52(18) ?
C4 C5 S1 . . 127.07(15) ?
C6 C5 S1 . . 110.42(14) ?
C1 C6 C5 . . 120.11(17) ?
C1 C6 C7 . . 127.31(17) ?
C5 C6 C7 . . 112.55(16) ?
O3 C7 N1 . . 123.44(18) ?
O3 C7 C6 . . 127.64(18) ?
N1 C7 C6 . . 108.91(16) ?
N1 C8 C9 . . 112.95(16) ?
N1 C8 H8A . . 109.0 ?
C9 C8 H8A . . 109.0 ?
N1 C8 H8B . . 109.0 ?
C9 C8 H8B . . 109.0 ?
H8A C8 H8B . . 107.8 ?
O4 C9 C10 . . 123.2(2) ?
O4 C9 C8 . . 121.05(18) ?
C10 C9 C8 . . 115.78(19) ?
C9 C10 H10A . . 109.5 ?
C9 C10 H10B . . 109.5 ?
H10A C10 H10B . . 109.5 ?
C9 C10 H10C . . 109.5 ?
H10A C10 H10C . . 109.5 ?
H10B C10 H10C . . 109.5 ?

loop_
_geom_bond_atom_site_label_1
_geom_bond_atom_site_label_2
_geom_bond_site_symmetry_2
_geom_bond_distance
_geom_bond_publ_flag
S1 O2 . 1.4295(15) ?
S1 O1 . 1.4305(15) ?
S1 N1 . 1.6667(18) ?
S1 C5 . 1.7485(19) ?
O3 C7 . 1.211(2) ?
O4 C9 . 1.204(3) ?
N1 C7 . 1.388(3) ?
N1 C8 . 1.456(2) ?
C1 C6 . 1.383(3) ?
C1 C2 . 1.392(3) ?
C1 H1 . 0.9500 ?
C2 C3 . 1.389(3) ?
C2 H2 . 0.9500 ?
C3 C4 . 1.388(3) ?
C3 H3 . 0.9500 ?
C4 C5 . 1.385(3) ?
C4 H4 . 0.9500 ?
C5 C6 . 1.389(3) ?
C6 C7 . 1.487(3) ?
C8 C9 . 1.517(3) ?
C8 H8A . 0.9900 ?
C8 H8B . 0.9900 ?
C9 C10 . 1.496(3) ?
C10 H10A . 0.9800 ?
C10 H10B . 0.9800 ?
C10 H10C . 0.9800 ?

loop_
_geom_hbond_atom_site_label_D
_geom_hbond_atom_site_label_H
_geom_hbond_atom_site_label_A
_geom_hbond_site_symmetry_A
_geom_hbond_distance_DH
_geom_hbond_distance_HA
_geom_hbond_distance_DA
_geom_hbond_angle_DHA
_geom_hbond_publ_flag
C10 H10B O2 3_556 0.98 2.57 3.324(3) 134 yes

loop_
_geom_torsion_atom_site_label_1
_geom_torsion_atom_site_label_2
_geom_torsion_atom_site_label_3
_geom_torsion_atom_site_label_4
_geom_torsion_site_symmetry_1
_geom_torsion_site_symmetry_2
_geom_torsion_site_symmetry_3
_geom_torsion_site_symmetry_4
_geom_torsion
_geom_torsion_publ_flag
O2 S1 N1 C7 . . . . 120.12(15) ?
O1 S1 N1 C7 . . . . -110.26(15) ?
C5 S1 N1 C7 . . . . 4.66(15) ?
O2 S1 N1 C8 . . . . -63.36(17) ?
O1 S1 N1 C8 . . . . 66.26(17) ?
C5 S1 N1 C8 . . . . -178.83(15) ?
C6 C1 C2 C3 . . . . -1.4(3) ?
C1 C2 C3 C4 . . . . 0.6(3) ?
C2 C3 C4 C5 . . . . 0.9(3) ?
C3 C4 C5 C6 . . . . -1.7(3) ?
C3 C4 C5 S1 . . . . 178.21(14) ?
O2 S1 C5 C4 . . . . 63.10(19) ?
O1 S1 C5 C4 . . . . -70.77(19) ?
N1 S1 C5 C4 . . . . 175.78(17) ?
O2 S1 C5 C6 . . . . -117.01(13) ?
O1 S1 C5 C6 . . . . 109.12(14) ?
N1 S1 C5 C6 . . . . -4.32(14) ?
C2 C1 C6 C5 . . . . 0.7(3) ?
C2 C1 C6 C7 . . . . 178.29(17) ?
C4 C5 C6 C1 . . . . 0.9(3) ?
S1 C5 C6 C1 . . . . -179.02(13) ?
C4 C5 C6 C7 . . . . -177.06(16) ?
S1 C5 C6 C7 . . . . 3.04(19) ?
C8 N1 C7 O3 . . . . 1.2(3) ?
S1 N1 C7 O3 . . . . 177.61(15) ?
C8 N1 C7 C6 . . . . 179.96(16) ?
S1 N1 C7 C6 . . . . -3.59(19) ?
C1 C6 C7 O3 . . . . 1.1(3) ?
C5 C6 C7 O3 . . . . 178.91(18) ?
C1 C6 C7 N1 . . . . -177.59(17) ?
C5 C6 C7 N1 . . . . 0.2(2) ?
C7 N1 C8 C9 . . . . 74.6(2) ?
S1 N1 C8 C9 . . . . -101.65(19) ?
N1 C8 C9 O4 . . . . 0.4(3) ?
N1 C8 C9 C10 . . . . -178.98(18) ?

loop_
_cod_related_entry_id
_cod_related_entry_database
_cod_related_entry_code
1 ChemSpider 615597
